data_2008180
loop_
_publ_author_name
'Aatif, A.'
'Baouid, A.'
'Hasnaoui, A.'
'Benharref, A.'
'Alilou, E. H.'
'Pierrot, M.'

_publ_section_title
;Ethyl
 7-oxo-3-(4-tolyl)-4,5,6,6a,7,8-hexahydro-3<i>H</i>-cyclopenta[<i>b</i>][1,2,4]triazolo[4,3-<i>a</i>][1,5]benzodiazepine-1-carboxylate
 and ethyl
 3-(4-chlorophenyl)-8-methyl-7-oxo-4,5,6,6a,7,8-hexahydro-3<i>H</i>-cyclopenta[<i>b</i>][1,2,4]triazolo[4,3-<i>a</i>][1,5]benzodiazepine-1-carboxylate
;
_journal_issue 2
_journal_name_full 'Acta Crystallographica Section C'
_journal_page_first IUC9900010
_journal_paper_doi 10.1107/S0108270199099849
_journal_volume 55
_journal_year 1999
_chemical_formula_sum 'C23 H26 Cl N4 O3'
_chemical_formula_weight 441.94
_space_group_IT_number 14
_symmetry_cell_setting monoclinic
_symmetry_space_group_name_Hall '-P 2ybc'
_symmetry_space_group_name_H-M 'P 1 21/c 1'
_atom_type_scat_source 'Waasmaier & Kirfel (1995)'
_cell_angle_alpha 90.0000(10)
_cell_angle_beta 107.6400(10)
_cell_angle_gamma 90.0000(10)
_cell_formula_units_Z 4
_cell_length_a 9.9420(10)
_cell_length_b 16.1840(10)
_cell_length_c 13.7870(10)
_cell_measurement_reflns_used 9830
_cell_measurement_temperature 298
_cell_measurement_theta_max 25
_cell_measurement_theta_min 1
_cell_volume 2114.0(3)
_computing_data_collection 'KappaCCD (Nonius, 1998)'
_computing_data_reduction 'maXus (Mackay et al., 1998)'
_computing_molecular_graphics maXus
_computing_publication_material maXus
_computing_structure_refinement maXus
_computing_structure_solution maXus
_diffrn_measurement_device KappaCCD
_diffrn_measurement_method '\y scan'
_diffrn_radiation_type 'Mo K\a'
_diffrn_radiation_wavelength 0.71073
_diffrn_reflns_av_R_equivalents 0.045
_diffrn_reflns_limit_h_max 12
_diffrn_reflns_limit_h_min 0
_diffrn_reflns_limit_k_max 20
_diffrn_reflns_limit_k_min 0
_diffrn_reflns_limit_l_max 14
_diffrn_reflns_limit_l_min -15
_diffrn_reflns_number 4041
_diffrn_reflns_theta_max 25.41
_exptl_absorpt_coefficient_mu 0.2104
_exptl_absorpt_correction_type none
_exptl_crystal_colour yellow
_exptl_crystal_density_diffrn 1.388
_exptl_crystal_density_meas ?
_exptl_crystal_description prism
_exptl_crystal_size_max 0.35
_exptl_crystal_size_mid 0.15
_exptl_crystal_size_min 0.15
_refine_diff_density_max 0.87
_refine_diff_density_min -0.79
_refine_ls_extinction_method None
_refine_ls_goodness_of_fit_obs 1.560
_refine_ls_hydrogen_treatment noref
_refine_ls_number_parameters 274
_refine_ls_number_reflns 2813
_refine_ls_R_factor_obs 0.069
_refine_ls_shift/esd_mean 0.0041
_refine_ls_shift/su_max 0.0270
_refine_ls_structure_factor_coef F
_refine_ls_weighting_scheme 'Counting statistics'
_refine_ls_wR_factor_obs 0.093
_reflns_number_observed 2813
_reflns_number_total 3919
_reflns_observed_criterion refl_observed_if_I_>_1.5_\s(I)
_cod_data_source_file qa0067.cif
_cod_data_source_block 3b
_cod_depositor_comments
;
The following automatic conversions were performed:
'_symmetry_cell_setting' value 'Monoclinic' changed to 'monoclinic'
according to '/home/saulius/struct/CIF-dictionaries/cif_core.dic'
dictionary named 'cif_core.dic' version 2.4.1 from 2010-06-29.

Automatic conversion script
Id: cif_fix_enum 1527 2010-12-29 10:47:43Z saulius 

The following automatic conversions were performed:

'_atom_site_thermal_displace_type' tag value 'Uij' was replaced with
'Uani' value 31 time.

Automatic conversion script
Id: cif_fix_values 1646 2011-03-28 12:23:43Z adriana 

The following automatic conversions were performed:

'_symmetry_cell_setting' value 'Monoclinic' changed to 'monoclinic'
according to /home/saulius/struct/CIF-dictionaries/cif_core.dic
dictionary named 'cif_core.dic' version 2.4.1 from 2010-06-29.

Automatic conversion script
Id: cif_fix_values 1715 2011-07-08 13:25:40Z adriana 

The following automatic conversions were performed:

'_exptl_crystal_density_meas' value 'none' was changed to '?' - the
value is perceived as not measured.

Automatic conversion script
Id: cif_fix_values 3008 2015-01-20 13:52:24Z robertas 
;
_cod_original_cell_volume 2114.0(5)
_cod_original_sg_symbol_H-M 'P 21/c'
_cod_original_formula_sum 'C23 H26 Cl1 N4 O3'
_cod_database_code 2008180

loop_
_symmetry_equiv_pos_as_xyz
+X,+Y,+Z
-X,-Y,-Z
-X,+Y+1/2,-Z+1/2
+X,-Y+1/2,+Z+1/2

loop_
_atom_site_aniso_label
_atom_site_aniso_U_11
_atom_site_aniso_U_22
_atom_site_aniso_U_33
_atom_site_aniso_U_12
_atom_site_aniso_U_13
_atom_site_aniso_U_23
Cl1 0.0732(5) 0.1620(10) 0.0581(5) -.0231(5) 0.0374(4) -.0234(5)
O1 0.0720(10) 0.0500(10) 0.0580(10) 0.0207(9) 0.0226(9) 0.0024(8)
O2 0.0460(10) 0.155(2) 0.0380(10) -.0050(10) 0.0006(8) 0.0120(10)
O3 0.0650(10) 0.113(2) 0.0450(10) -.0110(10) 0.0188(9) 0.0070(10)
N2 0.0430(10) 0.0460(10) 0.0310(10) -.0034(9) 0.0118(7) -.0025(8)
N4 0.0550(10) 0.0410(10) 0.0420(10) 0.0046(9) 0.0186(9) 0.0080(8)
N1 0.0320(10) 0.0610(10) 0.0360(10) -.0062(9) 0.0076(8) 0.0010(8)
N3 0.0400(10) 0.0680(10) 0.0330(10) -.0073(9) 0.0051(8) 0.0008(9)
C8 0.0390(10) 0.0400(10) 0.0360(10) 0.0000(10) 0.0139(9) -.0025(9)
C11 0.0450(10) 0.0380(10) 0.0410(10) 0.0040(10) 0.0140(10) 0.0020(10)
C1 0.0360(10) 0.0510(10) 0.0400(10) -.0100(10) 0.0108(9) -.0020(10)
C2 0.0470(10) 0.062(2) 0.0430(10) 0.0090(10) 0.0140(10) 0.0090(10)
C3 0.062(2) 0.061(2) 0.0380(10) -.0030(10) 0.0160(10) 0.0070(10)
C4 0.0440(10) 0.085(2) 0.056(2) -.0160(10) 0.0240(10) -.0080(10)
C5 0.0330(10) 0.160(3) 0.053(2) 0.006(2) 0.0110(10) -.009(2)
C6 0.0400(10) 0.122(3) 0.041(2) 0.0020(10) 0.0070(10) -.0020(10)
C7 0.0360(10) 0.0400(10) 0.0320(10) -.0008(9) 0.0109(9) -.0003(9)
C9 0.0460(10) 0.0480(10) 0.0370(10) -.0070(10) 0.0090(10) -.0020(10)
C10 0.0460(10) 0.051(2) 0.0430(10) -.0040(10) 0.0080(10) 0.0060(10)
C12 0.0380(10) 0.050(2) 0.0310(10) 0.0010(10) 0.0108(9) -.0039(9)
C13 0.0450(10) 0.045(2) 0.0350(10) 0.0030(10) 0.0149(9) -.0010(10)
C14 0.0430(10) 0.0430(10) 0.0380(10) 0.0020(10) 0.0106(9) -.0024(9)
C15 0.0540(10) 0.052(2) 0.0400(10) 0.0020(10) 0.0140(10) -.0110(10)
C16 0.055(2) 0.068(2) 0.054(2) 0.0090(10) 0.0230(10) -.0150(10)
C17 0.052(2) 0.087(2) 0.050(2) -.0050(10) 0.0270(10) -.0090(10)
C18 0.0490(10) 0.058(2) 0.047(2) -.0080(10) 0.0220(10) -.0010(10)
C19 0.0400(10) 0.054(2) 0.0330(10) -.0070(10) 0.0078(9) -.0030(10)
C20 0.050(2) 0.066(2) 0.0350(10) -.0090(10) 0.0050(10) -.0010(10)
C21 0.093(3) 0.176(4) 0.040(2) -.014(2) 0.009(2) 0.015(2)
C22 0.112(4) 0.420(10) 0.079(4) -.043(5) 0.016(3) 0.011(4)
C23 0.089(2) 0.057(2) 0.063(2) 0.014(2) 0.0300(10) 0.0170(10)

loop_
_atom_site_label
_atom_site_fract_x
_atom_site_fract_y
_atom_site_fract_z
_atom_site_U_iso_or_equiv
_atom_site_thermal_displace_type
_atom_site_occupancy
Cl1 0.95470(8) 0.11120(7) -0.16190(6) 0.0982(5) Uani 1.00
O1 0.6084(2) -0.06610(10) 0.19730(10) 0.0620(10) Uani 1.00
O2 0.8921(2) 0.13740(10) 0.46880(10) 0.0820(10) Uani 1.00
O3 0.6784(2) 0.12990(10) 0.4875(2) 0.0760(10) Uani 1.00
N2 0.5600(2) 0.16520(10) 0.27010(10) 0.0410(9) Uani 1.00
N4 0.4920(2) -0.00320(10) 0.29320(10) 0.0470(10) Uani 1.00
N1 0.6961(2) 0.16300(10) 0.16790(10) 0.0440(10) Uani 1.00
N3 0.7828(2) 0.14780(10) 0.26640(10) 0.0480(10) Uani 1.00
C8 0.4938(2) 0.05920(10) 0.1289(2) 0.0390(10) Uani 1.00
C11 0.4354(2) 0.20580(10) 0.0906(2) 0.0430(10) Uani 1.00
C1 0.7529(2) 0.14740(10) 0.0885(2) 0.0430(10) Uani 1.00
C2 0.6787(2) 0.1625(2) -0.0123(2) 0.0520(10) Uani 1.00
C3 0.7397(3) 0.1515(2) -0.0898(2) 0.0550(10) Uani 1.00
C4 0.8755(3) 0.1242(2) -0.0661(2) 0.063(2) Uani 1.00
C5 0.9495(3) 0.1058(2) 0.0329(2) 0.084(2) Uani 1.00
C6 0.8917(3) 0.1174(2) 0.1098(2) 0.070(2) Uani 1.00
C7 0.5458(2) 0.14900(10) 0.1628(2) 0.0370(10) Uani 1.00
C9 0.3379(2) 0.06820(10) 0.0726(2) 0.0450(10) Uani 1.00
C10 0.3308(2) 0.1507(2) 0.0161(2) 0.0490(10) Uani 1.00
C12 0.4406(2) 0.14360(10) 0.3029(2) 0.0410(10) Uani 1.00
C13 0.4057(2) 0.06170(10) 0.3110(2) 0.0420(10) Uani 1.00
C14 0.5366(2) -0.00740(10) 0.2089(2) 0.0430(10) Uani 1.00
C15 0.3529(2) 0.2065(2) 0.3166(2) 0.0500(10) Uani 1.00
C16 0.2326(3) 0.1872(2) 0.3415(2) 0.060(2) Uani 1.00
C17 0.2005(3) 0.1060(2) 0.3533(2) 0.063(2) Uani 1.00
C18 0.2861(2) 0.0429(2) 0.3387(2) 0.0520(10) Uani 1.00
C19 0.7022(2) 0.14820(10) 0.3230(2) 0.0440(10) Uani 1.00
C20 0.7547(3) 0.1371(2) 0.4352(2) 0.0530(10) Uani 1.00
C21 0.9566(3) 0.1303(2) 0.5782(2) 0.107(2) Uani 1.00
C22 1.1126(3) 0.1420(2) 0.6132(2) 0.208(5) Uani 1.00
C23 0.5252(3) -0.0719(2) 0.3657(2) 0.071(2) Uani 1.00
H11A 0.47920 0.24180 0.05380 0.05000 Uiso 1.00
H11B 0.38790 0.23820 0.12850 0.05000 Uiso 1.00
H2 0.58280 0.18110 -0.02760 0.05000 Uiso 1.00
H3 0.68750 0.16280 -0.15940 0.05000 Uiso 1.00
H5 1.04400 0.08490 0.04830 0.05000 Uiso 1.00
H6 0.94510 0.10550 0.17900 0.05000 Uiso 1.00
H9A 0.28200 0.07170 0.11830 0.05000 Uiso 1.00
H9B 0.30190 0.02490 0.02400 0.05000 Uiso 1.00
H10A 0.35550 0.14210 -0.04530 0.05000 Uiso 1.00
H10B 0.23680 0.17260 -0.00050 0.05000 Uiso 1.00
H15 0.37720 0.26320 0.31000 0.05000 Uiso 1.00
H16 0.17090 0.23040 0.34990 0.05000 Uiso 1.00
H17 0.11690 0.09290 0.37120 0.05000 Uiso 1.00
H18 0.26340 -0.01370 0.34770 0.05000 Uiso 1.00
H21A 0.91730 0.17140 0.61190 0.05000 Uiso 1.00
H21B 0.93830 0.07630 0.60020 0.05000 Uiso 1.00
H22A 1.14700 0.13650 0.68590 0.05000 Uiso 1.00
H22B 1.13510 0.19610 0.59400 0.05000 Uiso 1.00
H22C 1.15610 0.10100 0.58230 0.05000 Uiso 1.00
H23A 0.48710 -0.06050 0.42050 0.05000 Uiso 1.00
H23B 0.62580 -0.07790 0.39220 0.05000 Uiso 1.00
H23C 0.48480 -0.12210 0.33230 0.05000 Uiso 1.00
H8 0.55120 0.04520 0.07840 0.05000 Uiso 1.00

loop_
_geom_angle_atom_site_label_1
_geom_angle_atom_site_label_2
_geom_angle_atom_site_label_3
_geom_angle
C20 O2 C21 117.0(3)
C7 N2 C12 116.0(2)
C7 N2 C19 105.2(2)
C12 N2 C19 125.9(2)
C13 N4 C14 123.5(2)
C13 N4 C23 117.7(2)
C14 N4 C23 118.6(2)
N3 N1 C1 117.0(2)
N3 N1 C7 109.5(2)
C1 N1 C7 124.9(2)
N1 N3 C19 106.1(2)
C7 C8 C9 104.9(2)
C7 C8 C14 116.8(2)
C9 C8 C14 117.5(2)
C7 C11 C10 107.2(2)
N1 C1 C2 122.4(2)
N1 C1 C6 120.1(3)
C2 C1 C6 117.5(3)
C1 C2 C3 121.7(3)
C2 C3 C4 119.2(3)
Cl1 C4 C3 120.0(3)
Cl1 C4 C5 119.9(3)
C3 C4 C5 120.1(3)
C4 C5 C6 121.2(3)
C1 C6 C5 120.2(3)
N2 C7 N1 97.8(2)
N2 C7 C8 112.9(2)
N2 C7 C11 112.1(2)
N1 C7 C8 113.0(2)
N1 C7 C11 116.5(2)
C8 C7 C11 104.7(2)
C8 C9 C10 103.1(2)
C11 C10 C9 104.6(2)
N2 C12 C13 120.7(2)
N2 C12 C15 118.5(2)
C13 C12 C15 120.5(3)
N4 C13 C12 120.9(2)
N4 C13 C18 119.8(3)
C12 C13 C18 119.3(3)
O1 C14 N4 120.1(3)
O1 C14 C8 120.3(2)
N4 C14 C8 119.6(2)
C12 C15 C16 119.7(3)
C15 C16 C17 119.8(3)
C16 C17 C18 120.9(3)
C13 C18 C17 119.6(3)
N2 C19 N3 113.7(2)
N2 C19 C20 122.9(2)
N3 C19 C20 123.2(3)
O2 C20 O3 124.9(3)
O2 C20 C19 111.7(3)
O3 C20 C19 123.4(3)
O2 C21 C22 114.5(3)

loop_
_geom_bond_atom_site_label_1
_geom_bond_atom_site_label_2
_geom_bond_site_symmetry_1
_geom_bond_site_symmetry_2
_geom_bond_distance
_geom_bond_publ_flag
Cl1 C4 . . 1.743(3) ?
O1 C14 . . 1.228(3) ?
O2 C20 . . 1.303(4) ?
O2 C21 . . 1.454(4) ?
O3 C20 . . 1.200(4) ?
N2 C7 . . 1.466(3) ?
N2 C12 . . 1.436(3) ?
N2 C19 . . 1.408(3) ?
N4 C13 . . 1.424(3) ?
N4 C14 . . 1.365(3) ?
N4 C23 . . 1.464(4) ?
N1 N3 . . 1.392(3) ?
N1 C1 . . 1.398(3) ?
N1 C7 . . 1.492(3) ?
N3 C19 . . 1.277(3) ?
C8 C7 . . 1.566(3) ?
C8 C9 . . 1.516(3) ?
C8 C14 . . 1.508(4) ?
C11 C7 . . 1.542(3) ?
C11 C10 . . 1.511(4) ?
C1 C2 . . 1.383(4) ?
C1 C6 . . 1.407(4) ?
C2 C3 . . 1.391(4) ?
C3 C4 . . 1.363(4) ?
C4 C5 . . 1.373(4) ?
C5 C6 . . 1.363(4) ?
C9 C10 . . 1.537(4) ?
C12 C13 . . 1.383(4) ?
C12 C15 . . 1.390(4) ?
C13 C18 . . 1.388(4) ?
C15 C16 . . 1.376(4) ?
C16 C17 . . 1.374(5) ?
C17 C18 . . 1.383(4) ?
C19 C20 . . 1.486(4) ?
C21 C22 . . 1.490(5) ?

loop_
_geom_contact_atom_site_label_1
_geom_contact_atom_site_label_2
_geom_contact_distance
_geom_contact_site_symmetry_2
O1 C10 3.460(3) 2_655
O1 C22 3.411(4) 2_756
O3 C2 3.360(3) 4_566
O3 C23 3.400(4) 2_656
C2 C20 3.456(4) 4_565
C3 C19 3.438(3) 4_565
C3 C20 3.437(4) 4_565
C10 C16 3.494(4) 4_565
O1 C10 3.460(3) 2_655
O1 C22 3.411(4) 2_756
O3 C2 3.360(3) 4_566
O3 C23 3.400(4) 2_656
C2 C20 3.456(4) 4_565
C3 C19 3.438(3) 4_565
C3 C20 3.437(4) 4_565
C10 C16 3.494(4) 4_565

loop_
_cod_related_entry_id
_cod_related_entry_database
_cod_related_entry_code
1 ChemSpider 8940809
